data_2013794
loop_
_publ_author_name
'Janczak, Jan'
'Perp\'etuo, Genivaldo Julio'

_publ_section_title
;
 Melaminium maleate monohydrate
;
_journal_issue 3
_journal_name_full 'Acta Crystallographica Section C'
_journal_page_first o211
_journal_page_last o214
_journal_paper_doi 10.1107/S0108270104002227
_journal_volume 60
_journal_year 2004
_chemical_formula_iupac 'C3 H7 N6 + , C4 H3 O4 - , H2 O'
_chemical_formula_moiety 'C3 H7 N6 + , C4 H3 O4 - , H2 O'
_chemical_formula_sum 'C7 H12 N6 O5'
_chemical_formula_weight 260.23
_chemical_name_common 'melaminium maleate monohydrate'
_chemical_name_systematic
;
2,4,6-triamino-1,3,5-triazin-1-ium maleate monohydrate
;
_space_group_IT_number 14
_symmetry_cell_setting monoclinic
_symmetry_space_group_name_Hall '-P 2yn'
_symmetry_space_group_name_H-M 'P 1 21/n 1'
_atom_sites_solution_hydrogens geom
_atom_sites_solution_primary direct
_atom_sites_solution_secondary difmap
_cell_angle_alpha 90.00
_cell_angle_beta 90.89(3)
_cell_angle_gamma 90.00
_cell_formula_units_Z 4
_cell_length_a 3.6720(7)
_cell_length_b 10.417(2)
_cell_length_c 28.749(6)
_cell_measurement_reflns_used 1288
_cell_measurement_temperature 293(2)
_cell_measurement_theta_max 27.0
_cell_measurement_theta_min 2.83
_cell_volume 1099.6(4)
_computing_cell_refinement 'KM-4 CCD Software'
_computing_data_collection 'KM-4 CCD Software (Kuma Diffraction, 2001'
_computing_data_reduction 'KM-4 CCD Software'
_computing_molecular_graphics 'SHELXTL/PC (Sheldrick, 1990)'
_computing_publication_material SHELXL97
_computing_structure_refinement 'SHELXL97 (Sheldrick, 1997)'
_computing_structure_solution 'SHELXS97 (Sheldrick, 1997)'
_diffrn_ambient_temperature 293(2)
_diffrn_detector_area_resol_mean '1024x1024 with blocks 2x2'
_diffrn_measured_fraction_theta_full 0.996
_diffrn_measured_fraction_theta_max 0.996
_diffrn_measurement_device_type 'KUMA KM-4 with CCD area-detector'
_diffrn_measurement_method \w
_diffrn_radiation_monochromator graphite
_diffrn_radiation_source 'fine-focus sealed tube'
_diffrn_radiation_type MoK\a
_diffrn_radiation_wavelength 0.71073
_diffrn_reflns_av_R_equivalents 0.0355
_diffrn_reflns_av_sigmaI/netI 0.0561
_diffrn_reflns_limit_h_max 4
_diffrn_reflns_limit_h_min -4
_diffrn_reflns_limit_k_max 13
_diffrn_reflns_limit_k_min -13
_diffrn_reflns_limit_l_max 36
_diffrn_reflns_limit_l_min -36
_diffrn_reflns_number 11241
_diffrn_reflns_theta_full 27.00
_diffrn_reflns_theta_max 27.00
_diffrn_reflns_theta_min 2.83
_exptl_absorpt_coefficient_mu 0.134
_exptl_absorpt_correction_T_max 0.988
_exptl_absorpt_correction_T_min 0.938
_exptl_absorpt_correction_type analytical
_exptl_absorpt_process_details 'face-indexed, (SHELXTL/PC; Sheldrick, 1990)'
_exptl_crystal_colour colourless
_exptl_crystal_density_diffrn 1.572
_exptl_crystal_density_meas 1.57
_exptl_crystal_density_method 'flotation in CHCl~3~/CHBr~3~'
_exptl_crystal_description needle
_exptl_crystal_F_000 544
_exptl_crystal_size_max 0.46
_exptl_crystal_size_mid 0.12
_exptl_crystal_size_min 0.10
_refine_diff_density_max 0.144
_refine_diff_density_min -0.155
_refine_ls_extinction_method none
_refine_ls_goodness_of_fit_ref 1.001
_refine_ls_hydrogen_treatment mixed
_refine_ls_matrix_type full
_refine_ls_number_parameters 172
_refine_ls_number_reflns 2386
_refine_ls_number_restraints 0
_refine_ls_restrained_S_all 1.001
_refine_ls_R_factor_all 0.0511
_refine_ls_R_factor_gt 0.0367
_refine_ls_shift/su_max 0.000
_refine_ls_shift/su_mean 0.000
_refine_ls_structure_factor_coef Fsqd
_refine_ls_weighting_details 'calc w = 1/[\s^2^(Fo^2^)+(0.0133P)^2^] where P=(Fo^2^+2Fc^2^)/3'
_refine_ls_weighting_scheme calc
_refine_ls_wR_factor_gt 0.0430
_refine_ls_wR_factor_ref 0.0499
_reflns_number_gt 1788
_reflns_number_total 2394
_reflns_threshold_expression I>2\s(I)
_cod_data_source_file gd1299.cif
_cod_data_source_block I
_cod_original_sg_symbol_H-M 'P 21/n'
_cod_database_code 2013794
_cod_database_fobs_code 2013794

loop_
_symmetry_equiv_pos_as_xyz
'x, y, z'
'-x+1/2, y+1/2, -z+1/2'
'-x, -y, -z'
'x-1/2, -y-1/2, z-1/2'

loop_
_atom_site_label
_atom_site_fract_x
_atom_site_fract_y
_atom_site_fract_z
_atom_site_U_iso_or_equiv
_atom_site_adp_type
_atom_site_calc_flag
_atom_site_refinement_flags
_atom_site_occupancy
_atom_site_disorder_assembly
_atom_site_disorder_group
_atom_site_type_symbol
N1 0.7167(3) 0.66873(11) 0.01353(4) 0.0298(3) Uani d . 1 . . N
C1 0.7944(4) 0.60708(15) 0.05300(5) 0.0275(4) Uani d . 1 . . C
N2 0.9703(3) 0.66584(11) 0.08883(4) 0.0308(3) Uani d . 1 . . N
H2 1.0213 0.6242 0.1139 0.037 Uiso calc R 1 . . H
C2 1.0660(4) 0.79186(15) 0.08471(5) 0.0291(4) Uani d . 1 . . C
N3 0.9966(3) 0.85908(11) 0.04697(4) 0.0308(3) Uani d . 1 . . N
C3 0.8306(4) 0.79256(14) 0.01146(5) 0.0290(4) Uani d . 1 . . C
N4 0.7028(3) 0.48616(11) 0.05846(4) 0.0380(4) Uani d . 1 . . N
H4A 0.5913 0.4458 0.0364 0.046 Uiso calc R 1 . . H
H4B 0.7545 0.4473 0.0841 0.046 Uiso calc R 1 . . H
N5 1.2377(3) 0.84174(11) 0.12145(3) 0.0379(3) Uani d . 1 . . N
H5A 1.3073 0.9205 0.1210 0.045 Uiso calc R 1 . . H
H5B 1.2792 0.7952 0.1457 0.045 Uiso calc R 1 . . H
N6 0.7751(3) 0.85359(11) -0.02790(4) 0.0440(4) Uani d . 1 . . N
H6A 0.6706 0.8150 -0.0509 0.053 Uiso calc R 1 . . H
H6B 0.8432 0.9322 -0.0307 0.053 Uiso calc R 1 . . H
O1 0.9014(3) 0.18436(10) 0.21759(4) 0.0525(4) Uani d D 1 . . O
H1 1.023(4) 0.1884(15) 0.2479(4) 0.074 Uiso d D 1 . . H
O2 0.6711(3) 0.05691(10) 0.16421(3) 0.0513(3) Uani d . 1 . . O
C4 0.8203(4) 0.07081(15) 0.20180(5) 0.0355(4) Uani d . 1 . . C
C5 0.9049(4) -0.04318(15) 0.23110(4) 0.0368(4) Uani d . 1 . . C
H5 0.8435 -0.1213 0.2175 0.044 Uiso calc R 1 . . H
C6 1.0521(4) -0.05270(15) 0.27318(4) 0.0376(4) Uani d . 1 . . C
H6 1.0821 -0.1366 0.2836 0.045 Uiso calc R 1 . . H
C7 1.1787(4) 0.04667(16) 0.30701(5) 0.0351(4) Uani d . 1 . . C
O3 1.1498(3) 0.16488(10) 0.29763(3) 0.0500(3) Uani d . 1 . . O
O4 1.3152(3) 0.00634(10) 0.34402(3) 0.0510(3) Uani d . 1 . . O
O5 0.4745(4) 0.27267(12) 0.11343(3) 0.0549(4) Uani d . 1 . . O
H1O5 0.333(5) 0.3168(17) 0.1275(6) 0.082 Uiso d . 1 . . H
H2O5 0.557(5) 0.2011(17) 0.1302(6) 0.082 Uiso d . 1 . . H

loop_
_atom_site_aniso_label
_atom_site_aniso_U_11
_atom_site_aniso_U_22
_atom_site_aniso_U_33
_atom_site_aniso_U_12
_atom_site_aniso_U_13
_atom_site_aniso_U_23
N1 0.0370(8) 0.0251(7) 0.0270(6) -0.0039(6) -0.0048(6) 0.0008(6)
C1 0.0294(9) 0.0275(9) 0.0255(8) 0.0002(8) -0.0010(7) -0.0041(8)
N2 0.0399(8) 0.0245(8) 0.0279(6) -0.0015(7) -0.0067(6) 0.0004(6)
C2 0.0283(10) 0.0287(9) 0.0301(8) 0.0013(8) -0.0023(7) -0.0069(8)
N3 0.0357(8) 0.0286(7) 0.0280(6) -0.0036(6) -0.0047(6) -0.0005(6)
C3 0.0314(10) 0.0304(9) 0.0253(8) -0.0018(8) -0.0001(7) -0.0001(8)
N4 0.0551(10) 0.0287(8) 0.0297(7) -0.0044(7) -0.0126(7) 0.0032(6)
N5 0.0506(9) 0.0328(8) 0.0299(6) -0.0068(7) -0.0114(6) -0.0034(6)
N6 0.0639(10) 0.0325(8) 0.0350(7) -0.0156(7) -0.0155(7) 0.0053(7)
O1 0.0813(9) 0.0267(7) 0.0488(6) -0.0024(7) -0.0230(7) 0.0012(6)
O2 0.0701(8) 0.0403(7) 0.0427(6) -0.0009(7) -0.0198(6) -0.0008(6)
C4 0.0353(10) 0.0344(10) 0.0366(9) 0.0002(8) -0.0050(8) -0.0036(8)
C5 0.0438(11) 0.0275(9) 0.0389(9) -0.0033(8) -0.0064(8) -0.0027(8)
C6 0.0471(11) 0.0277(9) 0.0379(8) 0.0009(9) -0.0058(8) -0.0007(8)
C7 0.0364(11) 0.0373(11) 0.0316(9) -0.0004(9) -0.0021(8) -0.0019(8)
O3 0.0729(9) 0.0317(7) 0.0448(6) -0.0043(7) -0.0160(6) -0.0039(6)
O4 0.0704(8) 0.0419(7) 0.0401(6) -0.0004(6) -0.0188(6) -0.0031(6)
O5 0.0870(12) 0.0430(8) 0.0345(7) 0.0081(7) -0.0059(7) 0.0056(6)

loop_
_atom_type_symbol
_atom_type_description
_atom_type_scat_dispersion_real
_atom_type_scat_dispersion_imag
_atom_type_scat_source
C C 0.0033 0.0016 'International Tables Vol C Tables 4.2.6.8 and 6.1.1.4'
H H 0.0000 0.0000 'International Tables Vol C Tables 4.2.6.8 and 6.1.1.4'
N N 0.0061 0.0033 'International Tables Vol C Tables 4.2.6.8 and 6.1.1.4'
O O 0.0106 0.0060 'International Tables Vol C Tables 4.2.6.8 and 6.1.1.4'

loop_
_geom_angle_atom_site_label_1
_geom_angle_atom_site_label_2
_geom_angle_atom_site_label_3
_geom_angle
_geom_angle_publ_flag
C1 N1 C3 115.69(12) y
N4 C1 N1 120.83(13) y
N4 C1 N2 117.56(13) y
N1 C1 N2 121.60(13) y
C1 N2 C2 119.30(12) y
C1 N2 H2 120.3 ?
C2 N2 H2 120.3 ?
N3 C2 N5 122.17(14) y
N3 C2 N2 122.54(13) y
N5 C2 N2 115.29(13) y
C2 N3 C3 115.13(12) y
N6 C3 N1 117.03(13) y
N6 C3 N3 117.36(13) y
N1 C3 N3 125.61(13) y
C1 N4 H4A 120.0 ?
C1 N4 H4B 120.0 ?
H4A N4 H4B 120.0 ?
C2 N5 H5A 120.0 ?
C2 N5 H5B 120.0 ?
H5A N5 H5B 120.0 ?
C3 N6 H6A 120.0 ?
C3 N6 H6B 120.0 ?
H6A N6 H6B 120.0 ?
C4 O1 H1 116.8(10) ?
O2 C4 O1 121.18(15) y
O2 C4 C5 119.82(14) y
O1 C4 C5 118.98(12) y
C6 C5 C4 131.15(15) y
C6 C5 H5 114.4 ?
C4 C5 H5 114.4 ?
C5 C6 C7 131.67(15) y
C5 C6 H6 114.2 ?
C7 C6 H6 114.2 ?
O4 C7 O3 122.91(14) y
O4 C7 C6 116.23(14) y
O3 C7 C6 120.85(13) y
H1O5 O5 H2O5 113.7(16) ?

loop_
_geom_bond_atom_site_label_1
_geom_bond_atom_site_label_2
_geom_bond_site_symmetry_2
_geom_bond_distance
_geom_bond_publ_flag
N1 C1 . 1.3311(16) ?
N1 C3 . 1.3577(17) ?
C1 N4 . 1.3138(16) ?
C1 N2 . 1.3537(16) ?
N2 C2 . 1.3646(17) ?
N2 H2 . 0.8600 ?
C2 N3 . 1.3130(16) ?
C2 N5 . 1.3273(15) ?
N3 C3 . 1.3691(16) ?
C3 N6 . 1.3112(15) ?
N4 H4A . 0.8600 ?
N4 H4B . 0.8600 ?
N5 H5A . 0.8600 ?
N5 H5B . 0.8600 ?
N6 H6A . 0.8600 ?
N6 H6B . 0.8600 ?
O1 C4 . 1.2999(17) y
O1 H1 . 0.974(9) ?
O2 C4 . 1.2126(15) y
C4 C5 . 1.4860(19) y
C5 C6 . 1.3209(16) y
C5 H5 . 0.9300 ?
C6 C7 . 1.4899(18) y
C6 H6 . 0.9300 ?
C7 O4 . 1.2422(15) y
C7 O3 . 1.2648(17) y
O5 H1O5 . 0.807(18) ?
O5 H2O5 . 0.936(17) ?

loop_
_geom_hbond_atom_site_label_D
_geom_hbond_atom_site_label_H
_geom_hbond_atom_site_label_A
_geom_hbond_site_symmetry_A
_geom_hbond_distance_DH
_geom_hbond_distance_HA
_geom_hbond_distance_DA
_geom_hbond_angle_DHA
_geom_hbond_publ_flag
N2 H2 O4 2_755 0.86 1.82 2.6570(15) 165 yes
N4 H4B O5 . 0.86 2.26 2.8614(17) 127 yes
N4 H4A N1 3_665 0.86 2.17 3.0266(16) 174 yes
N5 H5A O2 1_665 0.86 2.30 3.0014(16) 139 yes
N5 H5B O3 2_755 0.86 2.13 2.9912(15) 174 yes
N6 H6A O5 3_665 0.86 2.08 2.9234(15) 168 yes
N6 H6B N3 3_775 0.86 2.30 3.1585(17) 173 yes
O1 H1 O3 . 0.974(9) 1.517(9) 2.4704(14) 165.1(15) yes
O5 H1O5 O4 2_655 0.807(18) 2.209(18) 2.9315(16) 149.3(18) yes
O5 H2O5 O2 . 0.936(17) 1.837(17) 2.7697(15) 174.5(16) yes

loop_
_cod_related_entry_id
_cod_related_entry_database
_cod_related_entry_code
1 ChemSpider 30652383
